data_7715613
loop_
_publ_author_name
'Brook, David J. R.'
'DaRos, Jeffrey'
'Ponnekanti, Aamani'
'Agrestini, Stefano'
'Pellegrin, Eric'

_publ_section_title
;
 Spectroscopic and thermodynamic characterization of a cobalt-verdazyl
 valence tautomeric system. influence of crystal structure, solvent and
 counterion.
;
_journal_issue 17
_journal_name_full 'Dalton transactions (Cambridge, England : 2003)'
_journal_page_first 7536
_journal_page_last 7545
_journal_paper_doi 10.1039/d4dt00465e
_journal_volume 53
_journal_year 2024
_chemical_formula_moiety 'C30 H30 Co N12 O2, 2(B F4)'
_chemical_formula_sum 'C30 H30 B2 Co F8 N12 O2'
_chemical_formula_weight 823.21
_space_group_crystal_system orthorhombic
_space_group_IT_number 70
_space_group_name_Hall '-F 2uv 2vw'
_space_group_name_H-M_alt 'F d d d :2'
_atom_sites_solution_hydrogens mixed
_audit_creation_date 2024-02-13
_audit_creation_method
;
Olex2 1.5
(compiled 2023.08.24 svn.re1ec1418 for OlexSys, GUI svn.r6817)
;
_audit_update_record
;
2024-02-14 deposited with the CCDC.	2024-04-02 downloaded from the CCDC.
;
_cell_angle_alpha 90
_cell_angle_beta 90
_cell_angle_gamma 90
_cell_formula_units_Z 8
_cell_length_a 13.0663(16)
_cell_length_b 17.1914(18)
_cell_length_c 29.810(7)
_cell_measurement_reflns_used 2125
_cell_measurement_temperature 150.00(10)
_cell_measurement_theta_max 25.7060
_cell_measurement_theta_min 2.6270
_cell_volume 6696.2(19)
_computing_cell_refinement 'CrysAlisPro 1.171.41.93a (Rigaku OD, 2020)'
_computing_data_collection 'CrysAlisPro 1.171.41.93a (Rigaku OD, 2020)'
_computing_data_reduction 'CrysAlisPro 1.171.41.93a (Rigaku OD, 2020)'
_computing_molecular_graphics 'Olex2 1.5 (Dolomanov et al., 2009)'
_computing_publication_material 'Olex2 1.5 (Dolomanov et al., 2009)'
_computing_structure_refinement 'SHELXL 2018/3 (Sheldrick, 2015)'
_diffrn_ambient_temperature 150.15
_diffrn_detector_area_resol_mean 15.9653
_diffrn_detector_type Sapphire3
_diffrn_measured_fraction_theta_full 1.000
_diffrn_measured_fraction_theta_max 1.000
_diffrn_measurement_details
;
List of Runs (angles in degrees, time in seconds):

  # Type    Start    End  Width  t~exp~   \w     \q     \k     \f   Frames
#--------------------------------------------------------------------------
  1  \w      0.00  98.00   1.00   60.00    --   25.41  37.00-180.00   98
  2  \w    -20.00  67.00   1.00   60.00    --   25.41 -99.00 -60.00   87
  3  \w    -96.00  -6.00   1.00   60.00    --  -27.28 -57.00 -60.00   90
  4  \w    -49.00  42.00   1.00   60.00    --  -27.28  57.00   0.00   91
  5  \w    -96.00 -60.00   1.00   60.00    --  -27.28 -57.00-150.00   36
;
_diffrn_measurement_device 'four-circle diffractometer'
_diffrn_measurement_device_type 'Xcalibur, Sapphire3'
_diffrn_measurement_method '\w scans'
_diffrn_radiation_type MoK\a
_diffrn_radiation_wavelength 0.71073
_diffrn_reflns_av_R_equivalents 0.0932
_diffrn_reflns_av_unetI/netI 0.0521
_diffrn_reflns_Laue_measured_fraction_full 1.000
_diffrn_reflns_Laue_measured_fraction_max 1.000
_diffrn_reflns_limit_h_max 14
_diffrn_reflns_limit_h_min -16
_diffrn_reflns_limit_k_max 21
_diffrn_reflns_limit_k_min -21
_diffrn_reflns_limit_l_max 37
_diffrn_reflns_limit_l_min -37
_diffrn_reflns_number 11728
_diffrn_reflns_point_group_measured_fraction_full 1.000
_diffrn_reflns_point_group_measured_fraction_max 1.000
_diffrn_reflns_theta_full 25.242
_diffrn_reflns_theta_max 26.369
_diffrn_reflns_theta_min 2.073
_exptl_absorpt_coefficient_mu 0.609
_exptl_absorpt_correction_T_max 0.92869
_exptl_absorpt_correction_T_min 0.92869
_exptl_absorpt_correction_type sphere
_exptl_absorpt_process_details
;
CrysAlisPro 1.171.41.93a (Rigaku Oxford Diffraction, 2020)
Spherical absorption correction
using equivalent radius and absorption coefficient.
;
_exptl_crystal_colour 'lustrous black'
_exptl_crystal_density_diffrn 1.633
_exptl_crystal_description irregular
_exptl_crystal_F_000 3352
_exptl_crystal_size_max 0.298
_exptl_crystal_size_mid 0.123
_exptl_crystal_size_min 0.089
_exptl_crystal_size_rad 0.078
_refine_diff_density_max 0.583
_refine_diff_density_min -0.272
_refine_diff_density_rms 0.075
_refine_ls_extinction_method none
_refine_ls_goodness_of_fit_ref 1.072
_refine_ls_hydrogen_treatment mixed
_refine_ls_matrix_type full
_refine_ls_number_parameters 189
_refine_ls_number_reflns 1726
_refine_ls_number_restraints 48
_refine_ls_restrained_S_all 1.077
_refine_ls_R_factor_all 0.1098
_refine_ls_R_factor_gt 0.0844
_refine_ls_shift/su_max 0.000
_refine_ls_shift/su_mean 0.000
_refine_ls_structure_factor_coef Fsqd
_refine_ls_weighting_details 'w=1/[\s^2^(Fo^2^)+(0.0474P)^2^+98.2203P] where P=(Fo^2^+2Fc^2^)/3'
_refine_ls_weighting_scheme calc
_refine_ls_wR_factor_gt 0.1887
_refine_ls_wR_factor_ref 0.2027
_reflns_Friedel_coverage 0.000
_reflns_number_gt 1250
_reflns_number_total 1726
_reflns_threshold_expression 'I > 2\s(I)'
_cod_data_source_file d4dt00465e2.cif
_cod_data_source_block db30b_3
_cod_depositor_comments 'Adding full bibliography for 7715611--7715614.cif.'
_cod_original_cell_volume 6696.2(18)
_cod_original_sg_symbol_H-M 'F d d d'
_cod_database_code 7715613
_shelx_shelxl_version_number 2018/3
_shelx_space_group_comment
;
The symmetry employed for this shelxl refinement is uniquely defined
by the following loop, which should always be used as a source of
symmetry information in preference to the above space-group names.
They are only intended as comments.
;
_olex2_refinement_description
;
1. Fixed Uiso
 At 1.2 times of:
  All C(H) groups
 At 1.5 times of:
  All C(H,H,H) groups
2. Uiso/Uaniso restraints and constraints
Uanis(N2) \\sim Ueq, Uanis(C1) \\sim Ueq, Uanis(N4) \\sim Ueq, Uanis(C2) \\sim
Ueq, Uanis(C5) \\sim Ueq, Uanis(N1) \\sim Ueq, Uanis(N3) \\sim Ueq, Uanis(C3)
\\sim Ueq: with sigma of 0.01 and sigma for terminal atoms of 0.02
3. Others
 Fixed Sof: O1(0.5) N1(0.5) N2(0.5) N3(0.5) N4(0.5) C1(0.5) C2(0.5) C3(0.5)
 H3(0.5) C4(0.5) H4A(0.5) H4B(0.5) H4C(0.5) C5(0.5) H5A(0.5) H5B(0.5) H5C(0.5)
4.a Ternary CH refined with riding coordinates:
 C3(H3)
4.b Idealised Me refined as rotating group:
 C4(H4A,H4B,H4C), C5(H5A,H5B,H5C)
;
_olex2_submission_special_instructions 'No special instructions were received'
_oxdiff_exptl_absorpt_empirical_details
;
Empirical correction (ABSPACK) includes:
;

loop_
_space_group_symop_operation_xyz
'x, y, z'
'-x+3/4, -y+3/4, z'
'-x+3/4, y, -z+3/4'
'x, -y+3/4, -z+3/4'
'x, y+1/2, z+1/2'
'-x+3/4, -y+5/4, z+1/2'
'-x+3/4, y+1/2, -z+5/4'
'x, -y+5/4, -z+5/4'
'x+1/2, y, z+1/2'
'-x+5/4, -y+3/4, z+1/2'
'-x+5/4, y, -z+5/4'
'x+1/2, -y+3/4, -z+5/4'
'x+1/2, y+1/2, z'
'-x+5/4, -y+5/4, z'
'-x+5/4, y+1/2, -z+3/4'
'x+1/2, -y+5/4, -z+3/4'
'-x, -y, -z'
'x-3/4, y-3/4, -z'
'x-3/4, -y, z-3/4'
'-x, y-3/4, z-3/4'
'-x, -y+1/2, -z+1/2'
'x-3/4, y-1/4, -z+1/2'
'x-3/4, -y+1/2, z-1/4'
'-x, y-1/4, z-1/4'
'-x+1/2, -y, -z+1/2'
'x-1/4, y-3/4, -z+1/2'
'x-1/4, -y, z-1/4'
'-x+1/2, y-3/4, z-1/4'
'-x+1/2, -y+1/2, -z'
'x-1/4, y-1/4, -z'
'x-1/4, -y+1/2, z-3/4'
'-x+1/2, y-1/4, z-3/4'

loop_
_atom_site_label
_atom_site_type_symbol
_atom_site_fract_x
_atom_site_fract_y
_atom_site_fract_z
_atom_site_U_iso_or_equiv
_atom_site_adp_type
_atom_site_occupancy
_atom_site_site_symmetry_order
_atom_site_calc_flag
_atom_site_refinement_flags_posn
_atom_site_refinement_flags_adp
_atom_site_refinement_flags_occupancy
_atom_site_disorder_assembly
_atom_site_disorder_group
Co1 Co 0.125000 0.125000 0.625000 0.0514(5) Uani 1 4 d S T P . .
O1 O 0.2402(7) 0.3878(4) 0.5639(3) 0.072(3) Uani 0.5 1 d . . P A -1
N1 N 0.122(3) 0.2349(4) 0.6179(7) 0.047(4) Uani 0.5 1 d . U P A -1
N2 N 0.1908(18) 0.2724(13) 0.5916(5) 0.036(4) Uani 0.5 1 d . U P A -1
N3 N 0.128(3) 0.3887(4) 0.6173(6) 0.040(4) Uani 0.5 1 d . U P A -1
N4 N 0.0642(16) 0.3520(12) 0.6483(5) 0.039(3) Uani 0.5 1 d . U P A -1
N5 N 0.2343(3) 0.1468(2) 0.57943(18) 0.0570(13) Uani 1 1 d . . . . .
C1 C 0.193(2) 0.3532(17) 0.5870(7) 0.053(6) Uani 0.5 1 d . U P A -1
C2 C 0.065(2) 0.2748(17) 0.6445(7) 0.034(4) Uani 0.5 1 d . U P A -1
C3 C 0.121(2) 0.4753(5) 0.6159(5) 0.052(4) Uani 0.5 1 d . U P A -1
H3 H 0.162484 0.494975 0.590259 0.063 Uiso 0.5 1 calc R U P A -1
C4 C 0.0270(13) 0.5074(8) 0.6136(8) 0.097(7) Uani 0.5 1 d . . P A -1
H4A H -0.010619 0.484935 0.588309 0.145 Uiso 0.5 1 calc R U P A -1
H4B H 0.033620 0.563735 0.609304 0.145 Uiso 0.5 1 calc R U P A -1
H4C H -0.010169 0.497136 0.641529 0.145 Uiso 0.5 1 calc R U P A -1
C5 C 0.170(2) 0.5042(14) 0.6611(9) 0.152(10) Uani 0.5 1 d . U P A -1
H5A H 0.118269 0.504588 0.684800 0.229 Uiso 0.5 1 calc R U P A -1
H5B H 0.197193 0.556922 0.656972 0.229 Uiso 0.5 1 calc R U P A -1
H5C H 0.226054 0.469132 0.669572 0.229 Uiso 0.5 1 calc R U P A -1
C6 C 0.2536(4) 0.2239(3) 0.5722(2) 0.0543(15) Uani 1 1 d . . . . .
C7 C 0.3314(5) 0.2479(5) 0.5443(3) 0.079(2) Uani 1 1 d . . . . .
H7 H 0.331(5) 0.301(4) 0.541(2) 0.08(2) Uiso 1 1 d . . . . .
C8 C 0.3914(6) 0.1937(6) 0.5229(3) 0.095(3) Uani 1 1 d . . . . .
H8 H 0.431(6) 0.202(4) 0.495(3) 0.10(3) Uiso 1 1 d . . . . .
C9 C 0.3722(6) 0.1169(6) 0.5302(3) 0.088(2) Uani 1 1 d . . . . .
H9 H 0.406(5) 0.070(4) 0.517(2) 0.069(19) Uiso 1 1 d . . . . .
C10 C 0.2947(6) 0.0951(4) 0.5575(3) 0.074(2) Uani 1 1 d . . . . .
H10 H 0.278(5) 0.047(4) 0.5679(19) 0.062(18) Uiso 1 1 d . . . . .
F1 F 0.2973(4) 0.3430(2) 0.6847(2) 0.126(2) Uani 1 1 d . . . . .
F2 F 0.3382(4) 0.4330(3) 0.7357(2) 0.135(2) Uani 1 1 d . . . . .
B1 B 0.375000 0.375000 0.7084(5) 0.083(4) Uani 1 2 d S T P . .

loop_
_atom_site_aniso_label
_atom_site_aniso_U_11
_atom_site_aniso_U_22
_atom_site_aniso_U_33
_atom_site_aniso_U_23
_atom_site_aniso_U_13
_atom_site_aniso_U_12
Co1 0.0367(8) 0.0169(6) 0.1005(13) 0.000 0.000 0.000
O1 0.072(6) 0.036(4) 0.108(7) 0.020(4) 0.005(5) -0.014(4)
N1 0.049(5) 0.032(3) 0.059(11) -0.003(4) 0.017(9) 0.004(6)
N2 0.034(6) 0.025(5) 0.050(9) 0.000(7) 0.001(7) -0.005(4)
N3 0.042(4) 0.024(3) 0.054(11) 0.001(4) 0.009(9) -0.001(5)
N4 0.043(6) 0.026(5) 0.047(8) -0.003(6) 0.005(6) 0.005(4)
N5 0.046(3) 0.035(2) 0.089(4) -0.006(2) -0.012(3) 0.0084(19)
C1 0.060(9) 0.039(7) 0.059(11) 0.004(8) 0.003(8) 0.003(6)
C2 0.032(6) 0.031(6) 0.039(9) -0.004(7) 0.000(7) -0.004(5)
C3 0.074(6) 0.024(3) 0.059(10) 0.004(4) -0.023(9) 0.000(6)
C4 0.080(11) 0.027(6) 0.18(2) -0.003(9) -0.013(12) 0.024(7)
C5 0.21(2) 0.084(13) 0.166(18) -0.012(13) -0.060(16) 0.024(14)
C6 0.041(3) 0.038(3) 0.084(4) 0.000(3) -0.009(3) 0.005(2)
C7 0.051(4) 0.071(5) 0.114(6) 0.024(4) 0.004(4) 0.001(3)
C8 0.064(5) 0.113(7) 0.109(7) 0.020(5) 0.018(5) 0.027(5)
C9 0.060(4) 0.104(6) 0.099(6) -0.005(5) 0.006(4) 0.039(5)
C10 0.062(4) 0.050(4) 0.109(6) -0.016(4) -0.010(4) 0.024(3)
F1 0.115(4) 0.058(2) 0.205(6) -0.007(3) -0.064(4) 0.000(2)
F2 0.113(4) 0.089(3) 0.205(6) -0.041(4) 0.047(4) -0.022(3)
B1 0.058(6) 0.056(6) 0.136(12) 0.000 0.000 -0.012(6)

loop_
_atom_type_symbol
_atom_type_description
_atom_type_scat_dispersion_real
_atom_type_scat_dispersion_imag
_atom_type_scat_source
C C 0.0033 0.0016 'International Tables Vol C Tables 4.2.6.8 and 6.1.1.4'
H H 0.0000 0.0000 'International Tables Vol C Tables 4.2.6.8 and 6.1.1.4'
B B 0.0013 0.0007 'International Tables Vol C Tables 4.2.6.8 and 6.1.1.4'
Co Co 0.3494 0.9721 'International Tables Vol C Tables 4.2.6.8 and 6.1.1.4'
F F 0.0171 0.0103 'International Tables Vol C Tables 4.2.6.8 and 6.1.1.4'
N N 0.0061 0.0033 'International Tables Vol C Tables 4.2.6.8 and 6.1.1.4'
O O 0.0106 0.0060 'International Tables Vol C Tables 4.2.6.8 and 6.1.1.4'

loop_
_exptl_crystal_face_index_h
_exptl_crystal_face_index_k
_exptl_crystal_face_index_l
_exptl_crystal_face_perp_dist
0 1 0 0.0444
0 -1 0 0.0444
1 0 1 0.0673
-1 0 -1 0.0673
1 0 -1 0.0614
-1 0 1 0.0614

loop_
_geom_angle_atom_site_label_1
_geom_angle_atom_site_label_2
_geom_angle_atom_site_label_3
_geom_angle
_geom_angle_site_symmetry_1
_geom_angle_site_symmetry_3
_geom_angle_publ_flag
N1 Co1 N5 75.8(10) . . ?
N1 Co1 N5 106.1(10) . 8_545 ?
N1 Co1 N5 95.4(10) . 14_445 ?
N1 Co1 N5 82.7(10) . 11_455 ?
N5 Co1 N5 158.4(2) 14_445 8_545 ?
N5 Co1 N5 158.4(2) . 11_455 ?
N5 Co1 N5 89.2(3) . 8_545 ?
N5 Co1 N5 94.8(3) . 14_445 ?
N5 Co1 N5 89.2(3) 14_445 11_455 ?
N5 Co1 N5 94.8(3) 8_545 11_455 ?
N2 N1 Co1 121(2) . . ?
C2 N1 Co1 118(2) . . ?
C2 N1 N2 119.1(10) . . ?
N1 N2 C1 123(2) . . ?
C6 N2 N1 111.7(18) . . ?
C6 N2 C1 125(2) . . ?
N4 N3 C3 115.2(19) . . ?
C1 N3 N4 127.0(9) . . ?
C1 N3 C3 118(2) . . ?
C2 N4 N3 112.8(18) . . ?
C6 N5 Co1 114.8(4) . . ?
C10 N5 Co1 128.1(5) . . ?
C10 N5 C6 116.9(6) . . ?
O1 C1 N2 128(2) . . ?
O1 C1 N3 121(3) . . ?
N3 C1 N2 111(2) . . ?
N1 C2 N4 126(2) . . ?
N3 C3 H3 108.7 . . ?
N3 C3 C5 105.2(15) . . ?
C4 C3 N3 118(2) . . ?
C4 C3 H3 108.7 . . ?
C4 C3 C5 106.8(16) . . ?
C5 C3 H3 108.7 . . ?
C3 C4 H4A 109.5 . . ?
C3 C4 H4B 109.5 . . ?
C3 C4 H4C 109.5 . . ?
H4A C4 H4B 109.5 . . ?
H4A C4 H4C 109.5 . . ?
H4B C4 H4C 109.5 . . ?
C3 C5 H5A 109.5 . . ?
C3 C5 H5B 109.5 . . ?
C3 C5 H5C 109.5 . . ?
H5A C5 H5B 109.5 . . ?
H5A C5 H5C 109.5 . . ?
H5B C5 H5C 109.5 . . ?
N2 C6 N5 115.8(11) . . ?
N2 C6 C7 122.7(11) . . ?
N5 C6 C7 121.4(6) . . ?
C6 C7 H7 111(4) . . ?
C8 C7 C6 119.9(7) . . ?
C8 C7 H7 129(4) . . ?
C7 C8 H8 126(5) . . ?
C9 C8 C7 118.6(8) . . ?
C9 C8 H8 112(5) . . ?
C8 C9 H9 129(4) . . ?
C10 C9 C8 120.2(8) . . ?
C10 C9 H9 111(4) . . ?
N5 C10 H10 107(4) . . ?
C9 C10 N5 122.9(7) . . ?
C9 C10 H10 130(4) . . ?
F1 B1 F1 117.1(13) 2 . ?
F1 B1 F2 106.1(3) . 2 ?
F1 B1 F2 106.0(3) 2 . ?
F1 B1 F2 110.0(3) 2 2 ?
F1 B1 F2 110.0(3) . . ?
F2 B1 F2 107.4(13) 2 . ?

loop_
_geom_bond_atom_site_label_1
_geom_bond_atom_site_label_2
_geom_bond_distance
_geom_bond_site_symmetry_2
_geom_bond_publ_flag
Co1 N1 1.902(7) . ?
Co1 N5 2.007(5) 11_455 ?
Co1 N5 2.007(5) . ?
Co1 N5 2.007(5) 8_545 ?
Co1 N5 2.007(5) 14_445 ?
O1 C1 1.10(3) . ?
N1 N2 1.36(4) . ?
N1 C2 1.28(4) . ?
N2 C1 1.40(4) . ?
N2 C6 1.31(2) . ?
N3 N4 1.40(3) . ?
N3 C1 1.38(3) . ?
N3 C3 1.493(11) . ?
N4 C2 1.33(4) . ?
N5 C6 1.365(7) . ?
N5 C10 1.357(7) . ?
C3 H3 1.0000 . ?
C3 C4 1.34(3) . ?
C3 C5 1.58(3) . ?
C4 H4A 0.9800 . ?
C4 H4B 0.9800 . ?
C4 H4C 0.9800 . ?
C5 H5A 0.9800 . ?
C5 H5B 0.9800 . ?
C5 H5C 0.9800 . ?
C6 C7 1.378(9) . ?
C7 H7 0.92(7) . ?
C7 C8 1.374(11) . ?
C8 H8 1.00(8) . ?
C8 C9 1.360(12) . ?
C9 H9 1.00(6) . ?
C9 C10 1.352(11) . ?
C10 H10 0.92(6) . ?
F1 B1 1.353(9) . ?
F2 B1 1.374(10) . ?

loop_
_geom_torsion_atom_site_label_1
_geom_torsion_atom_site_label_2
_geom_torsion_atom_site_label_3
_geom_torsion_atom_site_label_4
_geom_torsion
_geom_torsion_site_symmetry_1
_geom_torsion_site_symmetry_2
_geom_torsion_site_symmetry_3
_geom_torsion_site_symmetry_4
_geom_torsion_publ_flag
Co1 N1 N2 C1 -177.3(19) . . . . ?
Co1 N1 N2 C6 2(3) . . . . ?
Co1 N1 C2 N4 170(2) . . . . ?
Co1 N5 C6 N2 -7.8(11) . . . . ?
Co1 N5 C6 C7 175.4(5) . . . . ?
Co1 N5 C10 C9 -174.2(6) . . . . ?
N1 N2 C1 O1 -172(3) . . . . ?
N1 N2 C1 N3 9(4) . . . . ?
N1 N2 C6 N5 4(2) . . . . ?
N1 N2 C6 C7 -179.3(16) . . . . ?
N2 N1 C2 N4 3(5) . . . . ?
N2 C6 C7 C8 -176.4(12) . . . . ?
N3 N4 C2 N1 4(4) . . . . ?
N4 N3 C1 O1 179(2) . . . . ?
N4 N3 C1 N2 -2(5) . . . . ?
N4 N3 C3 C4 -48(3) . . . . ?
N4 N3 C3 C5 71(3) . . . . ?
N5 C6 C7 C8 0.1(11) . . . . ?
C1 N2 C6 N5 -176.8(18) . . . . ?
C1 N2 C6 C7 0(3) . . . . ?
C1 N3 N4 C2 -4(4) . . . . ?
C1 N3 C3 C4 129(3) . . . . ?
C1 N3 C3 C5 -112(3) . . . . ?
C2 N1 N2 C1 -10(5) . . . . ?
C2 N1 N2 C6 169(2) . . . . ?
C3 N3 N4 C2 172(2) . . . . ?
C3 N3 C1 O1 3(4) . . . . ?
C3 N3 C1 N2 -179(2) . . . . ?
C6 N2 C1 O1 8(4) . . . . ?
C6 N2 C1 N3 -170(2) . . . . ?
C6 N5 C10 C9 1.2(10) . . . . ?
C6 C7 C8 C9 -0.2(13) . . . . ?
C7 C8 C9 C10 0.8(13) . . . . ?
C8 C9 C10 N5 -1.4(12) . . . . ?
C10 N5 C6 N2 176.2(11) . . . . ?
C10 N5 C6 C7 -0.6(9) . . . . ?
